data_7156348
loop_
_publ_author_name
'Butler, Nicholas M.'
'Hendra, Rudi'
'Bremner, John B.'
'Willis, Anthony C.'
'Lucantoni, Leonardo'
'Avery, Vicky M.'
'Keller, Paul A.'

_publ_section_title
;
 Cascade reactions of indigo with oxiranes and aziridines: efficient
 access to dihydropyrazinodiindoles and spiro-oxazocinodiindoles.
;
_journal_issue 33
_journal_name_full 'Organic &amp; biomolecular chemistry'
_journal_page_first 6006
_journal_page_last 6016
_journal_paper_doi 10.1039/c8ob00865e
_journal_volume 16
_journal_year 2018
_chemical_compound_source ' from U of Wollongong'
_chemical_formula_moiety 'C31 H25 N3 O4 S'
_chemical_formula_sum 'C31 H25 N3 O4 S'
_chemical_formula_weight 535.62
_space_group_IT_number 14
_space_group_name_Hall '-P 2ybc'
_space_group_name_H-M_alt 'P 1 21/c 1'
_symmetry_cell_setting monoclinic
_symmetry_space_group_name_Hall '-P 2ybc'
_symmetry_space_group_name_H-M 'P 1 21/c 1'
_atom_sites_solution_hydrogens difmap
_atom_sites_solution_primary direct
_audit_creation_date 16-07-25
_audit_creation_method CRYSTALS_ver_14.40
_audit_update_record
;
2017-12-10 deposited with the CCDC.
2018-07-16 downloaded from the CCDC.
;
_cell_angle_alpha 90
_cell_angle_beta 90.966(5)
_cell_angle_gamma 90
_cell_formula_units_Z 4
_cell_length_a 23.5193(13)
_cell_length_b 11.6263(7)
_cell_length_c 9.3856(5)
_cell_measurement_reflns_used 1769
_cell_measurement_temperature 150
_cell_measurement_theta_max 71
_cell_measurement_theta_min 4
_cell_volume 2566.1(3)
_computing_cell_refinement 'CrysAlisPro 1.171.38.43 (Rigaku OD, 2016)'
_computing_data_collection 'CrysAlisPro 1.171.38.43 (Rigaku OD, 2016)'
_computing_data_reduction 'CrysAlisPro 1.171.38.43 (Rigaku OD, 2016)'
_computing_molecular_graphics 'PLATON (Spek, 2008)'
_computing_publication_material 'CRYSTALS (Betteridge et al., 2003)'
_computing_structure_refinement 'CRYSTALS (Betteridge et al., 2003)'
_computing_structure_solution 'SIR92 (Altomare et al., 1994)'
_diffrn_ambient_environment N~2~
_diffrn_ambient_temperature 150
_diffrn_detector 'CCD plate'
_diffrn_detector_type EosS2
_diffrn_measured_fraction_theta_full 0.996
_diffrn_measured_fraction_theta_max 0.975
_diffrn_measurement_device 'four-circle diffractometer'
_diffrn_measurement_device_type 'SuperNova, Dual, Cu at zero, EosS2'
_diffrn_measurement_method '\w scans'
_diffrn_radiation_monochromator mirror
_diffrn_radiation_probe x-ray
_diffrn_radiation_type 'Cu K\a'
_diffrn_radiation_wavelength 1.54184
_diffrn_reflns_av_R_equivalents 0.079
_diffrn_reflns_limit_h_max 28
_diffrn_reflns_limit_h_min -28
_diffrn_reflns_limit_k_max 14
_diffrn_reflns_limit_k_min -10
_diffrn_reflns_limit_l_max 11
_diffrn_reflns_limit_l_min -11
_diffrn_reflns_number 16907
_diffrn_reflns_theta_full 67.958
_diffrn_reflns_theta_max 72.273
_diffrn_reflns_theta_min 3.759
_diffrn_source 'micro-focus sealed X-ray tube'
_diffrn_source_type 'SuperNova (Cu) X-ray Source'
_diffrn_standards_number 0
_exptl_absorpt_coefficient_mu 1.482
_exptl_absorpt_correction_T_max 0.98
_exptl_absorpt_correction_T_min 0.89
_exptl_absorpt_correction_type multi-scan
_exptl_absorpt_process_details
;
CrysAlisPro version 1.171.38.43 (Rigaku Oxford Diffraction, 2016)
(Release 29 April 2016; compiled 27 May 2016,16:53)
Empirical absorption correction using spherical harmonics,
 implemented in SCALE3 ABSPACK scaling algorithm.
;
_exptl_crystal_colour green
_exptl_crystal_density_diffrn 1.386
_exptl_crystal_density_method 'not measured'
_exptl_crystal_description lath
_exptl_crystal_F_000 1120
_exptl_crystal_size_max 0.155
_exptl_crystal_size_mid 0.031
_exptl_crystal_size_min 0.014
_refine_diff_density_max 0.61
_refine_diff_density_min -0.68
_refine_ls_extinction_method None
_refine_ls_goodness_of_fit_ref 1.0135
_refine_ls_hydrogen_treatment constr
_refine_ls_matrix_type full
_refine_ls_number_parameters 352
_refine_ls_number_reflns 4953
_refine_ls_number_restraints 0
_refine_ls_R_factor_all 0.1170
_refine_ls_R_factor_gt 0.0706
_refine_ls_shift/su_max 0.0001434
_refine_ls_shift/su_mean 0.0000139
_refine_ls_structure_factor_coef Fsqd
_refine_ls_weighting_details
;
 Method= Modified Sheldrick 
 w=1/[\s^2^(F^2^) + ( 0.04P)^2^ + 2.75P] 
 ,where P=(max(Fo^2^,0) + 2Fc^2^)/3 
;
_refine_ls_weighting_scheme calc
_refine_ls_wR_factor_all 0.1532
_refine_ls_wR_factor_gt 0.1319
_refine_ls_wR_factor_ref 0.1532
_reflns_limit_h_max 28
_reflns_limit_h_min -28
_reflns_limit_k_max 14
_reflns_limit_k_min 0
_reflns_limit_l_max 11
_reflns_limit_l_min 0
_reflns_number_gt 3162
_reflns_number_total 4953
_reflns_threshold_expression I>2.0\s(I)
_oxford_diffrn_Wilson_B_factor 2.67
_oxford_diffrn_Wilson_scale 0.07
_oxford_refine_ls_r_factor_ref 0.1170
_oxford_refine_ls_scale 4.01(7)
_oxford_reflns_number_all 4953
_oxford_reflns_threshold_expression_ref I>-10.0\s(I)
_oxford_structure_analysis_title 'Z:\kel1608SN\Tony_kel1608SN_data At 16:34 on'
_cod_data_source_file c8ob00865e2.cif
_cod_data_source_block kel1608SN
_cod_depositor_comments 'Adding full bibliography for 7156347--7156351.cif.'
_cod_original_sg_symbol_H-M 'P 1 21/c 1 '
_cod_database_code 7156348
_oxdiff_exptl_absorpt_empirical_details
;
Empirical correction (ABSPACK) includes:
- Absorption correction using spherical harmonics
- Frame scaling
;

loop_
_symmetry_equiv_pos_as_xyz
x,y,z
-x,-y,-z
-x,y+1/2,-z+1/2
x,-y+1/2,z+1/2

loop_
_atom_site_label
_atom_site_type_symbol
_atom_site_fract_x
_atom_site_fract_y
_atom_site_fract_z
_atom_site_U_iso_or_equiv
_atom_site_occupancy
_atom_site_adp_type
_atom_site_refinement_flags_posn
S1 S 0.13604(4) 0.47365(10) 0.25274(10) 0.0377 1.0000 Uani .
O1 O 0.28354(11) 0.1723(2) 0.6356(3) 0.0339 1.0000 Uani .
O2 O 0.40012(11) 0.4607(3) 0.3171(3) 0.0406 1.0000 Uani .
O3 O 0.12139(12) 0.3632(3) 0.1935(3) 0.0443 1.0000 Uani .
O4 O 0.12503(12) 0.5751(3) 0.1691(3) 0.0465 1.0000 Uani .
N1 N 0.28668(13) 0.4612(3) 0.5224(3) 0.0307 1.0000 Uani .
N2 N 0.35751(13) 0.1862(3) 0.4229(3) 0.0312 1.0000 Uani .
N3 N 0.20281(14) 0.4645(3) 0.3000(3) 0.0361 1.0000 Uani .
C1 C 0.24846(15) 0.4659(4) 0.6356(4) 0.0316 1.0000 Uani .
C2 C 0.21944(16) 0.5599(4) 0.6897(4) 0.0352 1.0000 Uani .
C3 C 0.18527(16) 0.5421(4) 0.8069(4) 0.0383 1.0000 Uani .
C4 C 0.18020(16) 0.4346(4) 0.8705(4) 0.0389 1.0000 Uani .
C5 C 0.20843(16) 0.3413(4) 0.8159(4) 0.0358 1.0000 Uani .
C6 C 0.24279(15) 0.3577(4) 0.6986(3) 0.0302 1.0000 Uani .
C7 C 0.27713(15) 0.2774(3) 0.6187(4) 0.0292 1.0000 Uani .
C8 C 0.30582(15) 0.3483(3) 0.5101(4) 0.0280 1.0000 Uani .
C9 C 0.34763(15) 0.3032(3) 0.4262(4) 0.0278 1.0000 Uani .
C10 C 0.39088(16) 0.3573(4) 0.3319(4) 0.0311 1.0000 Uani .
C11 C 0.42236(15) 0.2612(4) 0.2710(4) 0.0302 1.0000 Uani .
C12 C 0.46629(16) 0.2581(4) 0.1734(4) 0.0364 1.0000 Uani .
C13 C 0.48943(17) 0.1520(4) 0.1400(4) 0.0427 1.0000 Uani .
C14 C 0.46908(17) 0.0528(4) 0.2028(4) 0.0415 1.0000 Uani .
C15 C 0.42492(17) 0.0534(4) 0.2992(4) 0.0385 1.0000 Uani .
C16 C 0.40213(15) 0.1604(3) 0.3320(4) 0.0295 1.0000 Uani .
C17 C 0.28864(15) 0.5514(3) 0.4127(4) 0.0303 1.0000 Uani .
C18 C 0.23042(16) 0.5727(3) 0.3421(4) 0.0332 1.0000 Uani .
C19 C 0.31503(16) 0.6608(4) 0.4727(4) 0.0329 1.0000 Uani .
C20 C 0.36424(19) 0.6538(4) 0.5547(5) 0.0490 1.0000 Uani .
C21 C 0.3898(2) 0.7518(5) 0.6097(5) 0.0601 1.0000 Uani .
C22 C 0.3669(2) 0.8584(4) 0.5824(5) 0.0558 1.0000 Uani .
C23 C 0.3180(2) 0.8664(4) 0.5029(6) 0.0594 1.0000 Uani .
C24 C 0.2926(2) 0.7682(4) 0.4469(5) 0.0531 1.0000 Uani .
C25 C 0.10252(16) 0.4914(4) 0.4168(4) 0.0390 1.0000 Uani .
C26 C 0.09730(17) 0.3977(4) 0.5071(4) 0.0434 1.0000 Uani .
C27 C 0.07118(18) 0.4117(5) 0.6377(5) 0.0537 1.0000 Uani .
C28 C 0.05160(18) 0.5191(6) 0.6797(4) 0.0591 1.0000 Uani .
C29 C 0.05728(19) 0.6111(5) 0.5888(5) 0.0593 1.0000 Uani .
C30 C 0.08270(18) 0.5989(5) 0.4560(4) 0.0485 1.0000 Uani .
C31 C 0.0254(2) 0.5335(6) 0.8250(5) 0.0812 1.0000 Uani .
H2 H 0.3401 0.1376 0.4758 0.0372 1.0000 Uiso R
H3 H 0.2227 0.4213 0.2453 0.0431 1.0000 Uiso R
H21 H 0.2229 0.6329 0.6490 0.0417 1.0000 Uiso R
H31 H 0.1650 0.6045 0.8443 0.0463 1.0000 Uiso R
H41 H 0.1570 0.4267 0.9508 0.0469 1.0000 Uiso R
H51 H 0.2040 0.2673 0.8558 0.0425 1.0000 Uiso R
H121 H 0.4796 0.3261 0.1329 0.0438 1.0000 Uiso R
H131 H 0.5193 0.1482 0.0747 0.0511 1.0000 Uiso R
H141 H 0.4859 -0.0181 0.1809 0.0503 1.0000 Uiso R
H151 H 0.4109 -0.0145 0.3379 0.0461 1.0000 Uiso R
H171 H 0.3139 0.5229 0.3388 0.0356 1.0000 Uiso R
H181 H 0.2057 0.6105 0.4103 0.0399 1.0000 Uiso R
H182 H 0.2345 0.6224 0.2581 0.0400 1.0000 Uiso R
H201 H 0.3801 0.5827 0.5742 0.0589 1.0000 Uiso R
H211 H 0.4233 0.7451 0.6651 0.0717 1.0000 Uiso R
H221 H 0.3845 0.9249 0.6191 0.0667 1.0000 Uiso R
H231 H 0.3012 0.9381 0.4862 0.0714 1.0000 Uiso R
H241 H 0.2592 0.7748 0.3917 0.0639 1.0000 Uiso R
H261 H 0.1111 0.3252 0.4798 0.0520 1.0000 Uiso R
H271 H 0.0667 0.3486 0.6977 0.0636 1.0000 Uiso R
H291 H 0.0443 0.6848 0.6157 0.0707 1.0000 Uiso R
H301 H 0.0870 0.6613 0.3965 0.0578 1.0000 Uiso R
H311 H 0.0104 0.6100 0.8340 0.1219 1.0000 Uiso R
H312 H -0.0049 0.4799 0.8367 0.1219 1.0000 Uiso R
H313 H 0.0533 0.5207 0.8985 0.1218 1.0000 Uiso R

loop_
_atom_site_aniso_label
_atom_site_aniso_U_11
_atom_site_aniso_U_22
_atom_site_aniso_U_33
_atom_site_aniso_U_23
_atom_site_aniso_U_13
_atom_site_aniso_U_12
S1 0.0357(5) 0.0519(7) 0.0254(4) -0.0055(5) 0.0047(3) 0.0037(5)
O1 0.0372(14) 0.0360(17) 0.0287(13) 0.0058(12) 0.0062(11) -0.0003(12)
O2 0.0393(15) 0.0394(18) 0.0436(15) 0.0079(14) 0.0129(12) 0.0004(14)
O3 0.0414(16) 0.056(2) 0.0354(14) -0.0148(14) 0.0041(12) -0.0065(14)
O4 0.0476(17) 0.059(2) 0.0328(15) 0.0043(14) 0.0051(13) 0.0105(15)
N1 0.0357(16) 0.0325(19) 0.0241(14) 0.0052(14) 0.0104(12) 0.0040(14)
N2 0.0362(17) 0.0314(19) 0.0263(15) 0.0014(13) 0.0096(13) 0.0010(14)
N3 0.0433(18) 0.036(2) 0.0290(15) -0.0084(15) 0.0118(13) 0.0026(16)
C1 0.0322(19) 0.039(2) 0.0238(16) -0.0043(17) 0.0057(14) 0.0017(18)
C2 0.039(2) 0.037(2) 0.0293(19) -0.0032(17) 0.0046(16) 0.0015(17)
C3 0.038(2) 0.047(3) 0.0302(19) -0.0108(19) 0.0079(16) 0.0033(19)
C4 0.035(2) 0.061(3) 0.0216(17) -0.0023(18) 0.0092(15) 0.0009(19)
C5 0.036(2) 0.048(3) 0.0232(17) 0.0037(17) 0.0051(15) 0.0004(19)
C6 0.0325(19) 0.040(2) 0.0184(16) 0.0003(16) 0.0032(14) 0.0011(17)
C7 0.0286(18) 0.037(2) 0.0217(16) 0.0008(16) 0.0019(14) -0.0002(16)
C8 0.0323(19) 0.028(2) 0.0237(16) 0.0013(15) 0.0049(14) -0.0023(16)
C9 0.0276(17) 0.034(2) 0.0219(16) 0.0027(15) 0.0047(13) -0.0031(16)
C10 0.0324(19) 0.036(2) 0.0251(17) 0.0050(16) 0.0046(14) -0.0013(17)
C11 0.0261(17) 0.038(2) 0.0264(17) -0.0004(17) 0.0041(14) 0.0014(16)
C12 0.0325(19) 0.049(3) 0.0279(18) 0.0040(18) 0.0060(15) -0.0013(18)
C13 0.042(2) 0.051(3) 0.036(2) -0.009(2) 0.0122(18) 0.004(2)
C14 0.044(2) 0.041(3) 0.040(2) -0.0094(19) 0.0056(18) 0.009(2)
C15 0.042(2) 0.037(3) 0.037(2) -0.0016(18) 0.0044(17) 0.0014(18)
C16 0.0286(18) 0.035(2) 0.0247(17) -0.0053(16) 0.0035(14) 0.0019(16)
C17 0.0350(19) 0.031(2) 0.0253(17) 0.0005(16) 0.0060(15) 0.0011(16)
C18 0.043(2) 0.031(2) 0.0261(18) -0.0018(16) 0.0060(16) 0.0028(17)
C19 0.039(2) 0.030(2) 0.0296(18) 0.0002(16) 0.0074(16) -0.0053(17)
C20 0.050(3) 0.054(3) 0.043(2) -0.005(2) -0.002(2) -0.003(2)
C21 0.060(3) 0.075(4) 0.045(3) -0.013(3) -0.005(2) -0.019(3)
C22 0.076(3) 0.047(3) 0.045(3) -0.017(2) 0.022(2) -0.020(3)
C23 0.072(3) 0.034(3) 0.072(3) -0.003(2) 0.008(3) -0.007(2)
C24 0.060(3) 0.036(3) 0.063(3) 0.003(2) 0.001(2) -0.005(2)
C25 0.0278(18) 0.061(3) 0.0283(18) -0.0058(19) 0.0041(15) 0.0063(19)
C26 0.037(2) 0.061(3) 0.033(2) -0.006(2) 0.0037(17) 0.001(2)
C27 0.041(2) 0.090(4) 0.031(2) -0.001(2) 0.0053(18) -0.006(3)
C28 0.031(2) 0.116(5) 0.030(2) -0.015(3) 0.0043(17) 0.008(3)
C29 0.047(3) 0.093(4) 0.037(2) -0.024(3) 0.007(2) 0.024(3)
C30 0.045(2) 0.066(3) 0.035(2) -0.004(2) 0.0034(19) 0.012(2)
C31 0.045(3) 0.165(7) 0.034(2) -0.020(3) 0.010(2) 0.011(4)

loop_
_atom_type_symbol
_atom_type_scat_dispersion_real
_atom_type_scat_dispersion_imag
_atom_type_scat_Cromer_Mann_a1
_atom_type_scat_Cromer_Mann_b1
_atom_type_scat_Cromer_Mann_a2
_atom_type_scat_Cromer_Mann_b2
_atom_type_scat_Cromer_Mann_a3
_atom_type_scat_Cromer_Mann_b3
_atom_type_scat_Cromer_Mann_a4
_atom_type_scat_Cromer_Mann_b4
_atom_type_scat_Cromer_Mann_c
_atom_type_scat_source
C 0.0181 0.0091 2.3100 20.8439 1.0200 10.2075 1.5886 0.5687 0.8650 51.6512 0.2156 'International Tables Vol C 4.2.6.8 and 6.1.1.4'
H 0.0000 0.0000 0.4930 10.5109 0.3229 26.1257 0.1402 3.1424 0.0408 57.7998 0.0030 'International Tables Vol C 4.2.6.8 and 6.1.1.4'
N 0.0311 0.0180 12.2126 0.0057 3.1322 9.8933 2.0125 28.9975 1.1663 0.5826 -11.5290 'International Tables Vol C 4.2.6.8 and 6.1.1.4'
O 0.0492 0.0322 3.0485 13.2771 2.2868 5.7011 1.5463 0.3239 0.8670 32.9089 0.2508 'International Tables Vol C 4.2.6.8 and 6.1.1.4'
S 0.3331 0.5567 6.9053 1.4679 5.2034 22.2151 1.4379 0.2536 1.5863 56.1720 0.8669 'International Tables Vol C 4.2.6.8 and 6.1.1.4'

loop_
_geom_angle_atom_site_label_1
_geom_angle_atom_site_label_2
_geom_angle_atom_site_label_3
_geom_angle
_geom_angle_publ_flag
O3 S1 O4 118.74(18) yes
O3 S1 N3 105.69(18) yes
O4 S1 N3 111.51(18) yes
O3 S1 C25 109.7(2) yes
O4 S1 C25 107.65(19) yes
N3 S1 C25 102.36(17) yes
C1 N1 C8 108.1(3) yes
C1 N1 C17 122.0(3) yes
C8 N1 C17 126.9(3) yes
C9 N2 C16 110.8(3) yes
C9 N2 H2 123.5 no
C16 N2 H2 125.5 no
S1 N3 C18 115.9(3) yes
S1 N3 H3 114.0 no
C18 N3 H3 114.7 no
N1 C1 C2 129.2(4) yes
N1 C1 C6 110.6(3) yes
C2 C1 C6 120.2(3) yes
C1 C2 C3 117.8(4) yes
C1 C2 H21 121.2 no
C3 C2 H21 120.9 no
C2 C3 C4 121.9(4) yes
C2 C3 H31 119.0 no
C4 C3 H31 119.1 no
C3 C4 C5 120.2(3) yes
C3 C4 H41 119.0 no
C5 C4 H41 120.7 no
C4 C5 C6 118.5(4) yes
C4 C5 H51 120.9 no
C6 C5 H51 120.6 no
C1 C6 C5 121.3(4) yes
C1 C6 C7 107.6(3) yes
C5 C6 C7 131.1(4) yes
C6 C7 O1 129.4(3) yes
C6 C7 C8 105.1(3) yes
O1 C7 C8 125.5(3) yes
C7 C8 N1 108.4(3) yes
C7 C8 C9 121.4(3) yes
N1 C8 C9 129.9(3) yes
N2 C9 C8 120.8(3) yes
N2 C9 C10 106.5(3) yes
C8 C9 C10 132.7(4) yes
C9 C10 O2 126.9(4) yes
C9 C10 C11 105.2(3) yes
O2 C10 C11 127.7(3) yes
C10 C11 C12 131.5(4) yes
C10 C11 C16 107.7(3) yes
C12 C11 C16 120.8(4) yes
C11 C12 C13 118.1(4) yes
C11 C12 H121 120.3 no
C13 C12 H121 121.7 no
C12 C13 C14 120.3(4) yes
C12 C13 H131 119.3 no
C14 C13 H131 120.3 no
C13 C14 C15 122.7(4) yes
C13 C14 H141 119.3 no
C15 C14 H141 118.0 no
C14 C15 C16 116.4(4) yes
C14 C15 H151 121.5 no
C16 C15 H151 122.1 no
N2 C16 C11 109.6(3) yes
N2 C16 C15 128.6(4) yes
C11 C16 C15 121.7(3) yes
N1 C17 C18 112.3(3) yes
N1 C17 C19 110.8(3) yes
C18 C17 C19 112.4(3) yes
N1 C17 H171 106.4 no
C18 C17 H171 107.3 no
C19 C17 H171 107.3 no
C17 C18 N3 111.5(3) yes
C17 C18 H181 109.1 no
N3 C18 H181 107.3 no
C17 C18 H182 110.1 no
N3 C18 H182 109.7 no
H181 C18 H182 109.1 no
C17 C19 C20 119.4(4) yes
C17 C19 C24 122.8(4) yes
C20 C19 C24 117.8(4) yes
C19 C20 C21 120.9(5) yes
C19 C20 H201 119.7 no
C21 C20 H201 119.4 no
C20 C21 C22 120.4(5) yes
C20 C21 H211 119.5 no
C22 C21 H211 120.1 no
C21 C22 C23 119.3(5) yes
C21 C22 H221 120.3 no
C23 C22 H221 120.5 no
C22 C23 C24 120.3(5) yes
C22 C23 H231 120.2 no
C24 C23 H231 119.5 no
C23 C24 C19 121.3(5) yes
C23 C24 H241 119.5 no
C19 C24 H241 119.2 no
S1 C25 C26 119.3(3) yes
S1 C25 C30 119.9(3) yes
C26 C25 C30 120.8(4) yes
C25 C26 C27 119.4(5) yes
C25 C26 H261 120.2 no
C27 C26 H261 120.3 no
C26 C27 C28 120.6(5) yes
C26 C27 H271 119.8 no
C28 C27 H271 119.6 no
C27 C28 C29 119.1(4) yes
C27 C28 C31 119.8(5) yes
C29 C28 C31 121.1(5) yes
C28 C29 C30 121.4(5) yes
C28 C29 H291 120.2 no
C30 C29 H291 118.4 no
C29 C30 C25 118.6(5) yes
C29 C30 H301 120.9 no
C25 C30 H301 120.5 no
C28 C31 H311 109.7 no
C28 C31 H312 110.3 no
H311 C31 H312 108.6 no
C28 C31 H313 110.3 no
H311 C31 H313 109.2 no
H312 C31 H313 108.7 no

loop_
_geom_bond_atom_site_label_1
_geom_bond_atom_site_label_2
_geom_bond_distance
_geom_bond_publ_flag
S1 O3 1.439(3) yes
S1 O4 1.438(3) yes
S1 N3 1.628(3) yes
S1 C25 1.754(4) yes
O1 C7 1.241(5) yes
O2 C10 1.229(5) yes
N1 C1 1.405(4) yes
N1 C8 1.393(5) yes
N1 C17 1.471(5) yes
N2 C9 1.380(5) yes
N2 C16 1.396(4) yes
N2 H2 0.861 no
N3 C18 1.467(5) yes
N3 H3 0.862 no
C1 C2 1.389(5) yes
C1 C6 1.397(5) yes
C2 C3 1.388(5) yes
C2 H21 0.935 no
C3 C4 1.391(6) yes
C3 H31 0.939 no
C4 C5 1.375(6) yes
C4 H41 0.943 no
C5 C6 1.390(5) yes
C5 H51 0.945 no
C6 C7 1.452(5) yes
C7 C8 1.482(5) yes
C8 C9 1.374(5) yes
C9 C10 1.498(5) yes
C10 C11 1.462(5) yes
C11 C12 1.393(5) yes
C11 C16 1.392(5) yes
C12 C13 1.386(6) yes
C12 H121 0.934 no
C13 C14 1.385(6) yes
C13 H131 0.941 no
C14 C15 1.388(5) yes
C14 H141 0.938 no
C15 C16 1.391(5) yes
C15 H151 0.932 no
C17 C18 1.531(5) yes
C17 C19 1.520(5) yes
C17 H171 0.978 no
C18 H181 0.977 no
C18 H182 0.983 no
C19 C20 1.381(6) yes
C19 C24 1.375(6) yes
C20 C21 1.385(7) yes
C20 H201 0.924 no
C21 C22 1.374(7) yes
C21 H211 0.939 no
C22 C23 1.363(7) yes
C22 H221 0.940 no
C23 C24 1.388(7) yes
C23 H231 0.934 no
C24 H241 0.938 no
C25 C26 1.388(6) yes
C25 C30 1.386(6) yes
C26 C27 1.390(5) yes
C26 H261 0.939 no
C27 C28 1.390(7) yes
C27 H271 0.932 no
C28 C29 1.377(8) yes
C28 C31 1.515(5) yes
C29 C30 1.398(5) yes
C29 H291 0.946 no
C30 H301 0.922 no
C31 H311 0.961 no
C31 H312 0.953 no
C31 H313 0.956 no

loop_
_geom_contact_atom_site_label_1
_geom_contact_atom_site_label_2
_geom_contact_distance
_geom_contact_site_symmetry_2
_geom_contact_publ_flag
O1 N2 2.675(4) . no
O1 C10 3.119(5) 4_555 no
O1 N3 2.935(4) 4_555 no
O1 C9 3.107(5) 4_555 no
O2 C20 3.285(6) . no
O2 C14 3.266(5) 3_655 no
O2 C17 2.978(4) . no
O2 C19 3.413(5) . no
O2 C22 3.135(6) 4_564 no
O3 C5 3.329(5) 4_554 no
N1 N3 2.848(4) . no
N2 C7 3.424(5) 4_554 no
N2 C6 3.432(4) 4_554 no
N3 C1 3.311(5) . no
N3 C8 3.380(5) . no
C1 C20 3.582(6) . no
C2 C18 3.280(5) . no
C2 C19 3.276(5) . no
C2 C24 3.556(6) 4_565 no
C3 C28 3.355(6) . no
C3 C27 3.446(6) . no
C3 C24 3.585(6) 4_565 no
C4 C27 3.351(6) . no
C5 C7 3.527(5) 4_555 no
C7 C9 3.435(5) 4_555 no
C10 C17 3.393(5) . no
C31 C31 3.600(7) 2_567 no

loop_
_geom_hbond_atom_site_label_D
_geom_hbond_atom_site_label_H
_geom_hbond_atom_site_label_A
_geom_hbond_site_symmetry_A
_geom_hbond_angle_DHA
_geom_hbond_distance_DH
_geom_hbond_distance_HA
_geom_hbond_distance_DA
_geom_hbond_publ_flag
N2 H2 O1 . 128 0.86 2.06 2.675(6) yes
N3 H3 O1 4_554 169 0.86 2.08 2.935(6) yes

loop_
_geom_torsion_atom_site_label_1
_geom_torsion_atom_site_label_2
_geom_torsion_atom_site_label_3
_geom_torsion_atom_site_label_4
_geom_torsion
_geom_torsion_publ_flag
O3 S1 N3 C18 170.3(3) no
O4 S1 N3 C18 39.9(3) no
C25 S1 N3 C18 -75.0(3) no
O3 S1 C25 C26 37.4(4) no
O3 S1 C25 C30 -144.0(3) no
O4 S1 C25 C26 167.9(3) no
O4 S1 C25 C30 -13.5(4) no
N3 S1 C25 C26 -74.5(4) no
N3 S1 C25 C30 104.2(3) no
C8 N1 C1 C2 178.6(4) no
C8 N1 C1 C6 0.6(4) no
C17 N1 C1 C2 -19.8(6) no
C17 N1 C1 C6 162.2(3) no
C1 N1 C8 C7 1.5(4) no
C1 N1 C8 C9 -172.4(4) no
C17 N1 C8 C7 -159.0(3) no
C17 N1 C8 C9 27.2(6) no
C1 N1 C17 C18 -54.2(4) no
C1 N1 C17 C19 72.5(4) no
C8 N1 C17 C18 103.8(4) no
C8 N1 C17 C19 -129.5(4) no
C16 N2 C9 C8 -179.4(3) no
C16 N2 C9 C10 -1.6(4) no
C9 N2 C16 C11 -0.9(4) no
C9 N2 C16 C15 -179.8(4) no
S1 N3 C18 C17 168.4(2) no
N1 C1 C2 C3 -177.7(4) no
C6 C1 C2 C3 0.1(5) no
N1 C1 C6 C5 178.1(3) no
N1 C1 C6 C7 -2.5(4) no
C2 C1 C6 C5 -0.1(5) no
C2 C1 C6 C7 179.3(3) no
C1 C2 C3 C4 0.7(6) no
C2 C3 C4 C5 -1.5(6) no
C3 C4 C5 C6 1.4(6) no
C4 C5 C6 C1 -0.6(5) no
C4 C5 C6 C7 -179.9(4) no
C1 C6 C7 O1 -178.3(4) no
C1 C6 C7 C8 3.3(4) no
C5 C6 C7 O1 1.0(7) no
C5 C6 C7 C8 -177.4(4) no
O1 C7 C8 N1 178.6(3) no
O1 C7 C8 C9 -6.9(6) no
C6 C7 C8 N1 -2.9(4) no
C6 C7 C8 C9 171.6(3) no
N1 C8 C9 N2 -175.6(3) no
N1 C8 C9 C10 7.4(7) no
C7 C8 C9 N2 11.2(5) no
C7 C8 C9 C10 -165.8(4) no
N2 C9 C10 O2 -172.3(4) no
N2 C9 C10 C11 3.4(4) no
C8 C9 C10 O2 5.1(7) no
C8 C9 C10 C11 -179.3(4) no
O2 C10 C11 C12 -6.5(7) no
O2 C10 C11 C16 171.7(4) no
C9 C10 C11 C12 178.0(4) no
C9 C10 C11 C16 -3.9(4) no
C10 C11 C12 C13 177.4(4) no
C16 C11 C12 C13 -0.5(6) no
C10 C11 C16 N2 3.0(4) no
C10 C11 C16 C15 -178.0(3) no
C12 C11 C16 N2 -178.6(3) no
C12 C11 C16 C15 0.4(6) no
C11 C12 C13 C14 -0.1(6) no
C12 C13 C14 C15 0.8(6) no
C13 C14 C15 C16 -0.9(6) no
C14 C15 C16 N2 179.1(4) no
C14 C15 C16 C11 0.3(6) no
N1 C17 C18 N3 -47.5(4) no
C19 C17 C18 N3 -173.3(3) no
N1 C17 C19 C20 45.6(5) no
N1 C17 C19 C24 -135.6(4) no
C18 C17 C19 C20 172.2(4) no
C18 C17 C19 C24 -9.0(5) no
C17 C19 C20 C21 179.3(4) no
C24 C19 C20 C21 0.4(6) no
C17 C19 C24 C23 -179.7(4) no
C20 C19 C24 C23 -0.9(7) no
C19 C20 C21 C22 -0.7(7) no
C20 C21 C22 C23 1.4(7) no
C21 C22 C23 C24 -1.8(8) no
C22 C23 C24 C19 1.6(8) no
S1 C25 C26 C27 179.5(3) no
C30 C25 C26 C27 0.9(6) no
S1 C25 C30 C29 -178.6(3) no
C26 C25 C30 C29 0.0(6) no
C25 C26 C27 C28 -1.6(6) no
C26 C27 C28 C29 1.4(7) no
C26 C27 C28 C31 -177.5(4) no
C27 C28 C29 C30 -0.5(7) no
C31 C28 C29 C30 178.4(4) no
C28 C29 C30 C25 -0.2(7) no
